data_4026410
loop_
_publ_author_name
'Takayoshi Arai'
'Atsuko Awata'
'Makiko Wasai'
'Naota Yokoyama'
'Hyuma Masu'

_publ_section_title
;
 Catalytic Asymmetric Friedel-Crafts/Protonation of Nitroalkenes and
 N-Heteroaromatics
;
_journal_name_full 'Journal of Organic Chemistry'
_journal_page_first 5450
_journal_page_last 5456
_journal_paper_doi 10.1021/jo200546a
_journal_volume 76
_journal_year 2011
_chemical_formula_sum 'C17 H22 N2 O4'
_chemical_formula_weight 318.37
_chemical_name_systematic
; 
 ? 
;
_space_group_IT_number 14
_symmetry_cell_setting monoclinic
_symmetry_space_group_name_Hall '-P 2yn'
_symmetry_space_group_name_H-M 'P 1 21/n 1'
_atom_sites_solution_hydrogens geom
_atom_sites_solution_primary direct
_atom_sites_solution_secondary difmap
_audit_creation_method SHELXL-97
_cell_angle_alpha 90.00
_cell_angle_beta 105.957(4)
_cell_angle_gamma 90.00
_cell_formula_units_Z 4
_cell_length_a 13.252(4)
_cell_length_b 8.312(3)
_cell_length_c 16.889(5)
_cell_measurement_reflns_used 4446
_cell_measurement_temperature 296
_cell_measurement_theta_max 27.88
_cell_measurement_theta_min 2.29
_cell_volume 1788.7(10)
_computing_cell_refinement 'APEX2 (Bruker AXS, 2006)'
_computing_data_collection 'APEX2 (Bruker AXS, 2006)'
_computing_data_reduction 'SAINT (Bruker AXS, 2004)'
_computing_molecular_graphics 'XSHEL (Bruker AXS,2002)'
_computing_publication_material 'XCIF (Bruker AXS, 2001)'
_computing_structure_refinement 'SHELXL-97 (Sheldrick, 1997)'
_computing_structure_solution 'SHELXS-97 (Sheldrick, 1997)'
_diffrn_ambient_temperature 296
_diffrn_detector_area_resol_mean 8.333
_diffrn_measured_fraction_theta_full 0.999
_diffrn_measured_fraction_theta_max 0.909
_diffrn_measurement_device_type 'Bruker APEXII CCD area detector'
_diffrn_measurement_method 'omega scans'
_diffrn_radiation_monochromator graphite
_diffrn_radiation_source 'fine-focus sealed tube'
_diffrn_radiation_type MoK\a
_diffrn_radiation_wavelength 0.71073
_diffrn_reflns_av_R_equivalents 0.0147
_diffrn_reflns_av_sigmaI/netI 0.0164
_diffrn_reflns_limit_h_max 17
_diffrn_reflns_limit_h_min -16
_diffrn_reflns_limit_k_max 10
_diffrn_reflns_limit_k_min -10
_diffrn_reflns_limit_l_max 22
_diffrn_reflns_limit_l_min -10
_diffrn_reflns_number 9728
_diffrn_reflns_theta_full 25.00
_diffrn_reflns_theta_max 28.50
_diffrn_reflns_theta_min 1.74
_exptl_absorpt_coefficient_mu 0.085
_exptl_absorpt_correction_T_max 0.9792
_exptl_absorpt_correction_T_min 0.9710
_exptl_absorpt_correction_type empirical
_exptl_absorpt_process_details
;
SADABS Sheldrick 1996
;
_exptl_crystal_colour colourless
_exptl_crystal_density_diffrn 1.182
_exptl_crystal_description prismatic
_exptl_crystal_F_000 680
_exptl_crystal_size_max 0.35
_exptl_crystal_size_mid 0.30
_exptl_crystal_size_min 0.25
_refine_diff_density_max 0.458
_refine_diff_density_min -0.282
_refine_diff_density_rms 0.112
_refine_ls_extinction_method none
_refine_ls_goodness_of_fit_ref 1.084
_refine_ls_hydrogen_treatment mixed
_refine_ls_matrix_type full
_refine_ls_number_parameters 240
_refine_ls_number_reflns 4122
_refine_ls_number_restraints 0
_refine_ls_restrained_S_all 1.084
_refine_ls_R_factor_all 0.0606
_refine_ls_R_factor_gt 0.0490
_refine_ls_shift/su_max 0.001
_refine_ls_shift/su_mean 0.000
_refine_ls_structure_factor_coef Fsqd
_refine_ls_weighting_details 'calc w=1/[\s^2^(Fo^2^)+(0.0724P)^2^+0.2214P] where P=(Fo^2^+2Fc^2^)/3'
_refine_ls_weighting_scheme calc
_refine_ls_wR_factor_gt 0.1253
_refine_ls_wR_factor_ref 0.1360
_reflns_number_gt 3290
_reflns_number_total 4122
_reflns_threshold_expression >2sigma(I)
_cod_data_source_file jo200546a_si_001.cif
_cod_data_source_block Figure_2
_cod_original_cell_volume 1788.7(9)
_cod_original_sg_symbol_H-M 'P 1 21/n 1 '
_cod_database_code 4026410

loop_
_symmetry_equiv_pos_as_xyz
'x, y, z'
'-x+1/2, y+1/2, -z+1/2'
'-x, -y, -z'
'x-1/2, -y-1/2, z-1/2'

loop_
_atom_site_label
_atom_site_type_symbol
_atom_site_fract_x
_atom_site_fract_y
_atom_site_fract_z
_atom_site_U_iso_or_equiv
_atom_site_adp_type
_atom_site_occupancy
_atom_site_symmetry_multiplicity
_atom_site_calc_flag
_atom_site_refinement_flags
C1 C 0.46699(14) 1.04624(19) 0.34398(13) 0.0722(5) Uani 1 1 d .
H1A H 0.4264 0.9939 0.2949 0.108 Uiso 1 1 calc R
H1B H 0.4999 1.1403 0.3294 0.108 Uiso 1 1 calc R
H1C H 0.4218 1.0770 0.3771 0.108 Uiso 1 1 calc R
C2 C 0.54877(11) 0.93426(16) 0.39126(9) 0.0522(3) Uani 1 1 d .
C3 C 0.56642(9) 0.77361(15) 0.38104(8) 0.0425(3) Uani 1 1 d .
C4 C 0.65982(10) 0.72850(16) 0.44420(8) 0.0458(3) Uani 1 1 d .
C5 C 0.71878(11) 0.5872(2) 0.46487(9) 0.0531(3) Uani 1 1 d .
C6 C 0.80806(13) 0.5899(3) 0.53092(10) 0.0682(4) Uani 1 1 d .
C7 C 0.83923(14) 0.7300(3) 0.57694(10) 0.0786(6) Uani 1 1 d .
C8 C 0.78335(14) 0.8703(3) 0.55832(10) 0.0722(5) Uani 1 1 d .
H8 H 0.8042 0.9630 0.5893 0.087 Uiso 1 1 calc R
C9 C 0.69405(12) 0.86908(19) 0.49118(9) 0.0559(4) Uani 1 1 d .
C10 C 0.34048(14) 0.4660(2) 0.29741(11) 0.0636(4) Uani 1 1 d .
C11 C 0.42560(10) 0.55783(15) 0.35937(8) 0.0422(3) Uani 1 1 d .
H12 H 0.4711 0.4814 0.3970 0.051 Uiso 1 1 calc R
C12 C 0.49340(9) 0.66542(15) 0.31963(7) 0.0397(3) Uani 1 1 d .
H13 H 0.4462 0.7334 0.2781 0.048 Uiso 1 1 calc R
C13 C 0.55401(10) 0.55698(15) 0.27582(7) 0.0423(3) Uani 1 1 d .
C14 C 0.63618(11) 0.55797(19) 0.16170(8) 0.0549(4) Uani 1 1 d .
C15 C 0.57987(16) 0.4094(2) 0.12067(11) 0.0773(5) Uani 1 1 d .
H15 H 0.5800 0.3294 0.1617 0.116 Uiso 1 1 calc R
H16 H 0.6150 0.3680 0.0823 0.116 Uiso 1 1 calc R
H14 H 0.5088 0.4364 0.0919 0.116 Uiso 1 1 calc R
C16 C 0.63619(16) 0.6881(3) 0.09857(11) 0.0770(5) Uani 1 1 d .
H16A H 0.5652 0.7116 0.0680 0.116 Uiso 1 1 calc R
H16B H 0.6748 0.6513 0.0616 0.116 Uiso 1 1 calc R
H16C H 0.6685 0.7835 0.1262 0.116 Uiso 1 1 calc R
C17 C 0.74582(13) 0.5239(3) 0.21482(12) 0.0743(5) Uani 1 1 d .
H17A H 0.7762 0.6211 0.2418 0.111 Uiso 1 1 calc R
H17B H 0.7880 0.4844 0.1810 0.111 Uiso 1 1 calc R
H17C H 0.7430 0.4445 0.2554 0.111 Uiso 1 1 calc R
H1 H 0.6992(12) 0.488(2) 0.4342(10) 0.053(4) Uiso 1 1 d .
H2 H 0.8461(15) 0.494(2) 0.5471(11) 0.073(5) Uiso 1 1 d .
H3 H 0.8990(18) 0.719(3) 0.6230(14) 0.098(7) Uiso 1 1 d .
H5 H 0.6268(15) 1.085(2) 0.4762(11) 0.076(6) Uiso 1 1 d .
H9 H 0.2952(17) 0.411(3) 0.3246(13) 0.093(6) Uiso 1 1 d .
H10 H 0.2974(16) 0.542(2) 0.2597(13) 0.080(6) Uiso 1 1 d .
H11 H 0.3735(14) 0.394(2) 0.2679(11) 0.072(5) Uiso 1 1 d .
N1 N 0.62613(11) 0.99015(17) 0.45795(9) 0.0619(4) Uani 1 1 d .
N2 N 0.37584(9) 0.66966(14) 0.40818(7) 0.0488(3) Uani 1 1 d .
O1 O 0.30096(9) 0.75004(16) 0.37175(8) 0.0783(4) Uani 1 1 d .
O2 O 0.41570(9) 0.67886(13) 0.48254(6) 0.0626(3) Uani 1 1 d .
O3 O 0.57958(8) 0.42088(12) 0.29681(6) 0.0579(3) Uani 1 1 d .
O4 O 0.57436(7) 0.63535(12) 0.21332(5) 0.0481(2) Uani 1 1 d .

loop_
_atom_site_aniso_label
_atom_site_aniso_U_11
_atom_site_aniso_U_22
_atom_site_aniso_U_33
_atom_site_aniso_U_23
_atom_site_aniso_U_13
_atom_site_aniso_U_12
C1 0.0769(11) 0.0494(8) 0.1020(13) 0.0017(8) 0.0443(10) 0.0076(8)
C2 0.0566(8) 0.0474(7) 0.0649(8) -0.0091(6) 0.0373(7) -0.0081(6)
C3 0.0441(6) 0.0444(6) 0.0454(6) -0.0050(5) 0.0232(5) -0.0048(5)
C4 0.0445(6) 0.0566(7) 0.0426(6) -0.0079(5) 0.0225(5) -0.0122(6)
C5 0.0480(7) 0.0656(9) 0.0470(7) -0.0009(7) 0.0151(6) -0.0077(6)
C6 0.0515(8) 0.0971(13) 0.0538(8) 0.0073(9) 0.0106(7) -0.0064(9)
C7 0.0559(9) 0.1317(18) 0.0460(8) -0.0061(10) 0.0102(7) -0.0310(11)
C8 0.0671(10) 0.1020(14) 0.0540(9) -0.0273(9) 0.0278(8) -0.0383(10)
C9 0.0557(8) 0.0701(9) 0.0518(7) -0.0190(7) 0.0316(6) -0.0241(7)
C10 0.0553(9) 0.0709(10) 0.0651(10) -0.0178(9) 0.0174(8) -0.0177(8)
C11 0.0425(6) 0.0449(6) 0.0416(6) -0.0042(5) 0.0153(5) -0.0005(5)
C12 0.0411(6) 0.0441(6) 0.0363(6) -0.0003(5) 0.0143(5) 0.0024(5)
C13 0.0420(6) 0.0482(7) 0.0373(6) -0.0051(5) 0.0120(5) 0.0006(5)
C14 0.0523(7) 0.0740(9) 0.0441(7) -0.0083(6) 0.0230(6) 0.0084(7)
C15 0.0820(11) 0.0937(13) 0.0612(10) -0.0304(9) 0.0283(9) -0.0027(10)
C16 0.0887(12) 0.1002(13) 0.0551(9) 0.0063(9) 0.0415(9) 0.0107(11)
C17 0.0511(8) 0.1015(13) 0.0745(10) -0.0059(10) 0.0241(8) 0.0131(9)
N1 0.0705(8) 0.0532(7) 0.0750(8) -0.0242(7) 0.0419(7) -0.0193(6)
N2 0.0501(6) 0.0500(6) 0.0529(6) -0.0017(5) 0.0254(5) -0.0038(5)
O1 0.0638(7) 0.0876(9) 0.0874(8) 0.0016(7) 0.0273(6) 0.0269(6)
O2 0.0841(7) 0.0631(6) 0.0477(6) -0.0099(5) 0.0300(5) -0.0088(5)
O3 0.0727(7) 0.0484(6) 0.0585(6) -0.0006(4) 0.0281(5) 0.0105(5)
O4 0.0512(5) 0.0595(6) 0.0383(4) -0.0005(4) 0.0202(4) 0.0086(4)

loop_
_atom_type_symbol
_atom_type_description
_atom_type_scat_dispersion_real
_atom_type_scat_dispersion_imag
_atom_type_scat_source
C C 0.0033 0.0016 'International Tables Vol C Tables 4.2.6.8 and 6.1.1.4'
H H 0.0000 0.0000 'International Tables Vol C Tables 4.2.6.8 and 6.1.1.4'
N N 0.0061 0.0033 'International Tables Vol C Tables 4.2.6.8 and 6.1.1.4'
O O 0.0106 0.0060 'International Tables Vol C Tables 4.2.6.8 and 6.1.1.4'

loop_
_geom_angle_atom_site_label_1
_geom_angle_atom_site_label_2
_geom_angle_atom_site_label_3
_geom_angle
C2 C1 H1A 109.5
C2 C1 H1B 109.5
H1A C1 H1B 109.5
C2 C1 H1C 109.5
H1A C1 H1C 109.5
H1B C1 H1C 109.5
C3 C2 N1 108.42(14)
C3 C2 C1 131.76(14)
N1 C2 C1 119.81(13)
C2 C3 C4 107.48(12)
C2 C3 C12 124.54(12)
C4 C3 C12 127.71(11)
C5 C4 C9 118.80(14)
C5 C4 C3 135.08(12)
C9 C4 C3 106.10(13)
C6 C5 C4 118.81(16)
C6 C5 H1 119.2(9)
C4 C5 H1 122.0(9)
C5 C6 C7 121.2(2)
C5 C6 H2 119.3(12)
C7 C6 H2 119.4(11)
C8 C7 C6 121.52(17)
C8 C7 H3 122.9(14)
C6 C7 H3 115.5(14)
C7 C8 C9 117.64(16)
C7 C8 H8 121.2
C9 C8 H8 121.2
N1 C9 C8 130.16(15)
N1 C9 C4 107.76(13)
C8 C9 C4 122.07(17)
C11 C10 H9 110.6(13)
C11 C10 H10 108.7(12)
H9 C10 H10 106.9(17)
C11 C10 H11 108.3(11)
H9 C10 H11 112.6(17)
H10 C10 H11 109.7(16)
N2 C11 C10 109.46(11)
N2 C11 C12 105.92(10)
C10 C11 C12 113.72(11)
N2 C11 H12 109.2
C10 C11 H12 109.2
C12 C11 H12 109.2
C3 C12 C13 111.23(10)
C3 C12 C11 112.74(10)
C13 C12 C11 108.35(10)
C3 C12 H13 108.1
C13 C12 H13 108.1
C11 C12 H13 108.1
O3 C13 O4 126.23(11)
O3 C13 C12 123.65(11)
O4 C13 C12 110.12(10)
O4 C14 C15 109.79(12)
O4 C14 C17 109.03(11)
C15 C14 C17 113.14(15)
O4 C14 C16 102.05(12)
C15 C14 C16 110.84(14)
C17 C14 C16 111.40(15)
C14 C15 H15 109.5
C14 C15 H16 109.5
H15 C15 H16 109.5
C14 C15 H14 109.5
H15 C15 H14 109.5
H16 C15 H14 109.5
C14 C16 H16A 109.5
C14 C16 H16B 109.5
H16A C16 H16B 109.5
C14 C16 H16C 109.5
H16A C16 H16C 109.5
H16B C16 H16C 109.5
C14 C17 H17A 109.5
C14 C17 H17B 109.5
H17A C17 H17B 109.5
C14 C17 H17C 109.5
H17A C17 H17C 109.5
H17B C17 H17C 109.5
C9 N1 C2 110.23(12)
C9 N1 H5 126.8(13)
C2 N1 H5 122.8(13)
O1 N2 O2 123.21(12)
O1 N2 C11 118.77(12)
O2 N2 C11 117.97(11)
C13 O4 C14 121.01(11)

loop_
_geom_bond_atom_site_label_1
_geom_bond_atom_site_label_2
_geom_bond_distance
C1 C2 1.484(2)
C1 H1A 0.9600
C1 H1B 0.9600
C1 H1C 0.9600
C2 C3 1.3747(19)
C2 N1 1.379(2)
C3 C4 1.4437(19)
C3 C12 1.5064(17)
C4 C5 1.400(2)
C4 C9 1.4152(19)
C5 C6 1.385(2)
C5 H1 0.969(16)
C6 C7 1.398(3)
C6 H2 0.94(2)
C7 C8 1.371(3)
C7 H3 0.95(2)
C8 C9 1.396(2)
C8 H8 0.9300
C9 N1 1.364(2)
C10 C11 1.517(2)
C10 H9 0.97(2)
C10 H10 0.96(2)
C10 H11 0.958(19)
C11 N2 1.5091(16)
C11 C12 1.5457(17)
C11 H12 0.9800
C12 C13 1.5270(16)
C12 H13 0.9800
C13 O3 1.2060(16)
C13 O4 1.3296(15)
C14 O4 1.4958(15)
C14 C15 1.509(2)
C14 C17 1.510(2)
C14 C16 1.519(2)
C15 H15 0.9600
C15 H16 0.9600
C15 H14 0.9600
C16 H16A 0.9600
C16 H16B 0.9600
C16 H16C 0.9600
C17 H17A 0.9600
C17 H17B 0.9600
C17 H17C 0.9600
N1 H5 0.85(2)
N2 O1 1.2140(16)
N2 O2 1.2237(16)

loop_
_geom_torsion_atom_site_label_1
_geom_torsion_atom_site_label_2
_geom_torsion_atom_site_label_3
_geom_torsion_atom_site_label_4
_geom_torsion
N1 C2 C3 C4 -0.47(14)
C1 C2 C3 C4 178.24(14)
N1 C2 C3 C12 174.03(11)
C1 C2 C3 C12 -7.3(2)
C2 C3 C4 C5 -177.85(14)
C12 C3 C4 C5 7.9(2)
C2 C3 C4 C9 0.54(13)
C12 C3 C4 C9 -173.73(11)
C9 C4 C5 C6 0.45(19)
C3 C4 C5 C6 178.69(14)
C4 C5 C6 C7 0.4(2)
C5 C6 C7 C8 -0.5(3)
C6 C7 C8 C9 -0.4(2)
C7 C8 C9 N1 -178.25(14)
C7 C8 C9 C4 1.3(2)
C5 C4 C9 N1 178.29(11)
C3 C4 C9 N1 -0.42(13)
C5 C4 C9 C8 -1.31(19)
C3 C4 C9 C8 179.98(12)
C2 C3 C12 C13 136.75(12)
C4 C3 C12 C13 -49.89(15)
C2 C3 C12 C11 -101.32(14)
C4 C3 C12 C11 72.05(14)
N2 C11 C12 C3 51.23(13)
C10 C11 C12 C3 171.48(12)
N2 C11 C12 C13 174.78(9)
C10 C11 C12 C13 -64.98(15)
C3 C12 C13 O3 96.04(15)
C11 C12 C13 O3 -28.41(16)
C3 C12 C13 O4 -83.28(12)
C11 C12 C13 O4 152.27(10)
C8 C9 N1 C2 179.70(13)
C4 C9 N1 C2 0.14(15)
C3 C2 N1 C9 0.21(15)
C1 C2 N1 C9 -178.67(12)
C10 C11 N2 O1 -45.23(17)
C12 C11 N2 O1 77.76(14)
C10 C11 N2 O2 137.36(14)
C12 C11 N2 O2 -99.65(13)
O3 C13 O4 C14 -1.31(19)
C12 C13 O4 C14 177.99(10)
C15 C14 O4 C13 60.82(16)
C17 C14 O4 C13 -63.66(17)
C16 C14 O4 C13 178.42(13)
